data_7222345
loop_
_publ_author_name
'Alapour, Saba'
'Ramjugernath, Deresh'
'Koorbanally, Neil'

_publ_section_title
;
 Copper-Catalysed Cross-Coupling Affected by the Smiles Rearrangement: A
 New Chapter on Diversifying the Synthesis of Chiral Fluorinated
 1,4-Benzoxazine Derivatives
;
_journal_name_full 'RSC Adv.'
_journal_paper_doi 10.1039/C5RA18897K
_journal_year 2015
_chemical_absolute_configuration unk
_chemical_formula_moiety 'C14 H20 I N O3'
_chemical_formula_sum 'C14 H20 I N O3'
_chemical_formula_weight 377.21
_chemical_name_systematic
;
 ?
;
_space_group_IT_number 19
_symmetry_cell_setting orthorhombic
_symmetry_Int_Tables_number 19
_symmetry_space_group_name_Hall 'P 2ac 2ab'
_symmetry_space_group_name_H-M 'P 21 21 21'
_atom_sites_solution_hydrogens geom
_atom_sites_solution_primary 'iterative - e.g. charge flipping method'
_atom_sites_solution_secondary 'iterative - e.g. charge flipping method'
_audit_conform_dict_location ftp://ftp.iucr.org/pub/cif_core.dic
_audit_conform_dict_name cif_core.dic
_audit_conform_dict_version 2.4.3
_audit_creation_date 2015-06-26T11:44:52-00:00
_audit_creation_method 'WinGX routine CIF_UPDATE'
_audit_update_record
;
2015-06-30 deposited with the CCDC.
2015-09-25 downloaded from the CCDC.
;
_cell_angle_alpha 90
_cell_angle_beta 90
_cell_angle_gamma 90
_cell_formula_units_Z 4
_cell_length_a 5.11230(10)
_cell_length_b 13.3078(3)
_cell_length_c 22.6516(6)
_cell_measurement_reflns_used 32273
_cell_measurement_temperature 173(2)
_cell_measurement_theta_max 28.66
_cell_measurement_theta_min 1.78
_cell_measurement_wavelength 0.71073
_cell_volume 1541.07(6)
_computing_cell_refinement 'SAINT-plus (Bruker, 2012)'
_computing_data_collection 'APEX2 (Bruker, 2012)'
_computing_data_reduction 'SAINT-Plus and XPREP (Bruker, 2012)'
_computing_molecular_graphics 'ORTEP3 (Farrugia, 2012)'
_computing_publication_material 'WinGX (Farrugia, 2012)'
_computing_structure_refinement 'SHELXL-2013 (Sheldrick, 2013)'
_computing_structure_solution 'SHELXS-97 (Sheldrick, 2008)'
_diffrn_ambient_temperature 173(2)
_diffrn_measured_fraction_theta_full 0.997
_diffrn_measured_fraction_theta_max 0.991
_diffrn_measurement_device_type 'Bruker Smart ApexII CCD'
_diffrn_measurement_method '\f and \w scans'
_diffrn_radiation_probe x-ray
_diffrn_radiation_type MoK\a
_diffrn_radiation_wavelength 0.71073
_diffrn_reflns_av_R_equivalents 0.0266
_diffrn_reflns_av_unetI/netI 0.0161
_diffrn_reflns_Laue_measured_fraction_full 0.997
_diffrn_reflns_Laue_measured_fraction_max 0.991
_diffrn_reflns_limit_h_max 6
_diffrn_reflns_limit_h_min -6
_diffrn_reflns_limit_k_max 17
_diffrn_reflns_limit_k_min -17
_diffrn_reflns_limit_l_max 29
_diffrn_reflns_limit_l_min -30
_diffrn_reflns_number 32273
_diffrn_reflns_point_group_measured_fraction_full 0.998
_diffrn_reflns_point_group_measured_fraction_max 0.993
_diffrn_reflns_theta_full 25.242
_diffrn_reflns_theta_max 28.656
_diffrn_reflns_theta_min 1.775
_diffrn_source 'fine-focus sealed tube'
_diffrn_standards_number 0
_exptl_absorpt_coefficient_mu 2.082
_exptl_absorpt_correction_T_max 0.795
_exptl_absorpt_correction_T_min 0.569
_exptl_absorpt_correction_type multi-scan
_exptl_absorpt_process_details 'SADABS (Bruker, 2012)'
_exptl_crystal_density_diffrn 1.626
_exptl_crystal_density_method 'not measured'
_exptl_crystal_description block
_exptl_crystal_F_000 752
_exptl_crystal_size_max 0.35
_exptl_crystal_size_mid 0.23
_exptl_crystal_size_min 0.11
_refine_diff_density_max 0.966
_refine_diff_density_min -1.085
_refine_diff_density_rms 0.087
_refine_ls_abs_structure_details
;
 Refined as an inversion twin.
;
_refine_ls_abs_structure_Flack 0.04(3)
_refine_ls_extinction_method none
_refine_ls_goodness_of_fit_ref 0.941
_refine_ls_hydrogen_treatment constr
_refine_ls_matrix_type full
_refine_ls_number_constraints 0
_refine_ls_number_parameters 177
_refine_ls_number_reflns 3919
_refine_ls_number_restraints 0
_refine_ls_restrained_S_all 0.941
_refine_ls_R_factor_all 0.0249
_refine_ls_R_factor_gt 0.0241
_refine_ls_shift/su_max 0.001
_refine_ls_shift/su_mean 0
_refine_ls_structure_factor_coef Fsqd
_refine_ls_weighting_details 'w=1/[\s^2^(Fo^2^)+(0.0162P)^2^+5.5364P] where P=(Fo^2^+2Fc^2^)/3'
_refine_ls_weighting_scheme calc
_refine_ls_wR_factor_gt 0.0601
_refine_ls_wR_factor_ref 0.0605
_reflns_Friedel_coverage 0.717
_reflns_Friedel_fraction_full 1
_reflns_Friedel_fraction_max 0.996
_reflns_number_gt 3845
_reflns_number_total 3919
_reflns_threshold_expression 'I > 2\s(I)'
_cod_data_source_file c5ra18897k2.cif
_cod_data_source_block shelx
_cod_database_code 7222345
_shelx_estimated_absorpt_t_min 0.529
_shelx_estimated_absorpt_t_max 0.803

loop_
_symmetry_equiv_pos_as_xyz
'x, y, z'
'x+1/2, -y+1/2, -z'
'-x, y+1/2, -z+1/2'
'-x+1/2, -y, z+1/2'

loop_
_atom_site_label
_atom_site_type_symbol
_atom_site_fract_x
_atom_site_fract_y
_atom_site_fract_z
_atom_site_U_iso_or_equiv
_atom_site_adp_type
_atom_site_occupancy
_atom_site_site_symmetry_order
_atom_site_calc_flag
_atom_site_refinement_flags_posn
_atom_site_refinement_flags_adp
C1 C 0.3853(8) 0.8529(3) 0.90882(18) 0.0160(8) Uani 1 1 d . .
C2 C 0.2668(10) 0.8460(3) 0.96447(16) 0.0201(8) Uani 1 1 d . .
H2 H 0.1442 0.794 0.9723 0.024 Uiso 1 1 calc R U
C3 C 0.3295(9) 0.9154(3) 1.00814(19) 0.0218(9) Uani 1 1 d . .
H3 H 0.2441 0.9119 1.0453 0.026 Uiso 1 1 calc R U
C4 C 0.5140(10) 0.9895(3) 0.9983(2) 0.0214(9) Uani 1 1 d . .
H4 H 0.5604 1.0347 1.029 0.026 Uiso 1 1 calc R U
C5 C 0.6312(9) 0.9970(3) 0.94301(19) 0.0200(8) Uani 1 1 d . .
H5 H 0.7576 1.0479 0.9359 0.024 Uiso 1 1 calc R U
C6 C 0.5648(8) 0.9308(3) 0.89842(19) 0.0172(8) Uani 1 1 d . .
C7 C 0.1961(10) 0.6974(3) 0.87771(17) 0.0169(8) Uani 1 1 d . .
H7A H 0.0192 0.7139 0.8927 0.02 Uiso 1 1 calc R U
H7B H 0.2905 0.6591 0.9085 0.02 Uiso 1 1 calc R U
C8 C 0.1767(7) 0.6357(3) 0.82110(17) 0.0140(7) Uani 1 1 d . .
H8 H 0.3495 0.6381 0.8004 0.017 Uiso 1 1 calc R U
C9 C -0.0319(9) 0.6766(3) 0.77974(19) 0.0170(8) Uani 1 1 d . .
H9A H -0.2017 0.6762 0.7998 0.026 Uiso 1 1 calc R U
H9B H -0.0412 0.6344 0.7443 0.026 Uiso 1 1 calc R U
H9C H 0.0128 0.7456 0.7684 0.026 Uiso 1 1 calc R U
C10 C 0.3118(7) 0.4688(3) 0.85313(16) 0.0130(7) Uani 1 1 d . .
C11 C 0.3879(8) 0.2931(3) 0.88062(18) 0.0130(7) Uani 1 1 d . .
C12 C 0.5451(9) 0.3147(3) 0.93613(19) 0.0191(8) Uani 1 1 d . .
H12A H 0.428 0.3394 0.9672 0.029 Uiso 1 1 calc R U
H12B H 0.678 0.3657 0.9275 0.029 Uiso 1 1 calc R U
H12C H 0.6309 0.2529 0.9495 0.029 Uiso 1 1 calc R U
C13 C 0.5575(8) 0.2710(3) 0.82703(18) 0.0178(8) Uani 1 1 d . .
H13A H 0.6977 0.321 0.8245 0.027 Uiso 1 1 calc R U
H13B H 0.4501 0.274 0.7912 0.027 Uiso 1 1 calc R U
H13C H 0.6339 0.2038 0.8308 0.027 Uiso 1 1 calc R U
C14 C 0.1979(9) 0.2065(3) 0.89144(19) 0.0195(8) Uani 1 1 d . .
H14A H 0.0974 0.1935 0.8554 0.029 Uiso 1 1 calc R U
H14B H 0.078 0.2244 0.9235 0.029 Uiso 1 1 calc R U
H14C H 0.2962 0.1461 0.9023 0.029 Uiso 1 1 calc R U
N1 N 0.1181(6) 0.5312(2) 0.83619(15) 0.0135(6) Uani 1 1 d . .
H1 H -0.0439 0.5091 0.8342 0.016 Uiso 1 1 calc R U
O1 O 0.3367(6) 0.7882(2) 0.86340(13) 0.0187(6) Uani 1 1 d . .
O2 O 0.5423(6) 0.4918(2) 0.85513(14) 0.0162(6) Uani 1 1 d . .
O3 O 0.2113(6) 0.37786(18) 0.86726(12) 0.0130(5) Uani 1 1 d . .
I1 I 0.72410(6) 0.95059(2) 0.81416(2) 0.02463(8) Uani 1 1 d . .

loop_
_atom_site_aniso_label
_atom_site_aniso_U_11
_atom_site_aniso_U_22
_atom_site_aniso_U_33
_atom_site_aniso_U_23
_atom_site_aniso_U_13
_atom_site_aniso_U_12
C1 0.0187(19) 0.0107(17) 0.0187(19) -0.0004(15) -0.0028(15) 0.0006(15)
C2 0.020(2) 0.0215(18) 0.0188(17) 0.0010(14) -0.0009(17) -0.0014(18)
C3 0.022(2) 0.026(2) 0.0171(18) -0.0011(16) -0.0015(16) 0.0025(16)
C4 0.024(2) 0.020(2) 0.020(2) -0.0055(16) -0.0072(17) 0.0039(17)
C5 0.020(2) 0.015(2) 0.025(2) -0.0023(17) -0.0031(16) 0.0006(15)
C6 0.0178(19) 0.014(2) 0.0199(19) -0.0001(14) 0.0002(15) 0.0013(14)
C7 0.021(2) 0.0116(17) 0.0182(17) 0.0025(13) 0.0007(17) -0.0056(16)
C8 0.0128(16) 0.0121(16) 0.0169(17) 0.0021(14) 0.0013(14) -0.0017(12)
C9 0.018(2) 0.0108(18) 0.022(2) 0.0022(15) -0.0011(16) 0.0011(15)
C10 0.0115(16) 0.0138(18) 0.0136(15) -0.0013(12) -0.0006(13) 0.0017(13)
C11 0.0106(17) 0.0098(17) 0.0186(18) 0.0024(14) -0.0021(14) 0.0042(13)
C12 0.019(2) 0.018(2) 0.019(2) 0.0002(16) -0.0048(16) 0.0060(16)
C13 0.0132(18) 0.020(2) 0.020(2) -0.0022(15) -0.0002(14) 0.0033(14)
C14 0.012(2) 0.0173(18) 0.029(2) 0.0068(15) -0.0010(17) 0.0007(16)
N1 0.0088(14) 0.0085(16) 0.0231(16) 0.0028(12) -0.0005(12) -0.0004(11)
O1 0.0250(17) 0.0137(13) 0.0174(13) -0.0017(11) 0.0021(12) -0.0074(11)
O2 0.0102(13) 0.0146(13) 0.0239(15) 0.0020(11) 0.0005(11) -0.0012(11)
O3 0.0078(12) 0.0097(11) 0.0214(13) 0.0010(9) -0.0004(11) 0.0010(10)
I1 0.03398(14) 0.01432(11) 0.02560(13) -0.00218(10) 0.00969(12) -0.00558(11)

loop_
_atom_type_symbol
_atom_type_description
_atom_type_scat_dispersion_real
_atom_type_scat_dispersion_imag
_atom_type_scat_source
C C 0.0033 0.0016 'International Tables Vol C Tables 4.2.6.8 and 6.1.1.4'
H H 0 0 'International Tables Vol C Tables 4.2.6.8 and 6.1.1.4'
N N 0.0061 0.0033 'International Tables Vol C Tables 4.2.6.8 and 6.1.1.4'
O O 0.0106 0.006 'International Tables Vol C Tables 4.2.6.8 and 6.1.1.4'
I I -0.4742 1.8119 'International Tables Vol C Tables 4.2.6.8 and 6.1.1.4'

loop_
_geom_angle_atom_site_label_1
_geom_angle_atom_site_label_2
_geom_angle_atom_site_label_3
_geom_angle
O1 C1 C2 123.9(4)
O1 C1 C6 117.3(4)
C2 C1 C6 118.8(4)
C3 C2 C1 119.7(4)
C3 C2 H2 120.1
C1 C2 H2 120.1
C4 C3 C2 121.1(4)
C4 C3 H3 119.5
C2 C3 H3 119.5
C3 C4 C5 119.3(4)
C3 C4 H4 120.3
C5 C4 H4 120.3
C6 C5 C4 120.4(4)
C6 C5 H5 119.8
C4 C5 H5 119.8
C5 C6 C1 120.5(4)
C5 C6 I1 119.4(3)
C1 C6 I1 120.0(3)
O1 C7 C8 107.1(3)
O1 C7 H7A 110.3
C8 C7 H7A 110.3
O1 C7 H7B 110.3
C8 C7 H7B 110.3
H7A C7 H7B 108.5
N1 C8 C9 109.9(3)
N1 C8 C7 109.2(3)
C9 C8 C7 111.8(3)
N1 C8 H8 108.6
C9 C8 H8 108.6
C7 C8 H8 108.6
C8 C9 H9A 109.5
C8 C9 H9B 109.5
H9A C9 H9B 109.5
C8 C9 H9C 109.5
H9A C9 H9C 109.5
H9B C9 H9C 109.5
O2 C10 N1 124.5(4)
O2 C10 O3 125.7(3)
N1 C10 O3 109.9(3)
O3 C11 C13 109.4(3)
O3 C11 C12 110.4(3)
C13 C11 C12 113.3(3)
O3 C11 C14 102.7(3)
C13 C11 C14 110.2(3)
C12 C11 C14 110.3(3)
C11 C12 H12A 109.5
C11 C12 H12B 109.5
H12A C12 H12B 109.5
C11 C12 H12C 109.5
H12A C12 H12C 109.5
H12B C12 H12C 109.5
C11 C13 H13A 109.5
C11 C13 H13B 109.5
H13A C13 H13B 109.5
C11 C13 H13C 109.5
H13A C13 H13C 109.5
H13B C13 H13C 109.5
C11 C14 H14A 109.5
C11 C14 H14B 109.5
H14A C14 H14B 109.5
C11 C14 H14C 109.5
H14A C14 H14C 109.5
H14B C14 H14C 109.5
C10 N1 C8 120.1(3)
C10 N1 H1 119.9
C8 N1 H1 119.9
C1 O1 C7 116.7(3)
C10 O3 C11 120.0(3)

loop_
_geom_bond_atom_site_label_1
_geom_bond_atom_site_label_2
_geom_bond_distance
C1 O1 1.364(5)
C1 C2 1.402(6)
C1 C6 1.404(6)
C2 C3 1.391(6)
C2 H2 0.95
C3 C4 1.382(7)
C3 H3 0.95
C4 C5 1.393(7)
C4 H4 0.95
C5 C6 1.382(6)
C5 H5 0.95
C6 I1 2.092(4)
C7 O1 1.443(5)
C7 C8 1.526(5)
C7 H7A 0.99
C7 H7B 0.99
C8 N1 1.463(5)
C8 C9 1.520(5)
C8 H8 1
C9 H9A 0.98
C9 H9B 0.98
C9 H9C 0.98
C10 O2 1.219(5)
C10 N1 1.349(5)
C10 O3 1.353(4)
C11 O3 1.476(4)
C11 C13 1.521(6)
C11 C12 1.520(6)
C11 C14 1.527(6)
C12 H12A 0.98
C12 H12B 0.98
C12 H12C 0.98
C13 H13A 0.98
C13 H13B 0.98
C13 H13C 0.98
C14 H14A 0.98
C14 H14B 0.98
C14 H14C 0.98
N1 H1 0.88

loop_
_geom_hbond_atom_site_label_D
_geom_hbond_atom_site_label_H
_geom_hbond_atom_site_label_A
_geom_hbond_distance_DH
_geom_hbond_distance_HA
_geom_hbond_distance_DA
_geom_hbond_angle_DHA
C12 H12B O2 0.98 2.45 2.987(5) 114
C13 H13A O2 0.98 2.51 3.007(5) 112
C12 H12B O2 0.98 2.45 2.987(5) 114
C13 H13A O2 0.98 2.51 3.007(5) 112

loop_
_geom_torsion_atom_site_label_1
_geom_torsion_atom_site_label_2
_geom_torsion_atom_site_label_3
_geom_torsion_atom_site_label_4
_geom_torsion
O1 C1 C2 C3 179.8(4)
C6 C1 C2 C3 -0.3(6)
C1 C2 C3 C4 -2.3(7)
C2 C3 C4 C5 2.6(7)
C3 C4 C5 C6 -0.3(7)
C4 C5 C6 C1 -2.2(7)
C4 C5 C6 I1 175.6(3)
O1 C1 C6 C5 -177.6(4)
C2 C1 C6 C5 2.5(6)
O1 C1 C6 I1 4.6(5)
C2 C1 C6 I1 -175.3(3)
O1 C7 C8 N1 161.1(3)
O1 C7 C8 C9 -77.1(4)
O2 C10 N1 C8 -2.7(6)
O3 C10 N1 C8 177.4(3)
C9 C8 N1 C10 155.5(3)
C7 C8 N1 C10 -81.6(4)
C2 C1 O1 C7 -12.5(6)
C6 C1 O1 C7 167.6(4)
C8 C7 O1 C1 -177.5(3)
O2 C10 O3 C11 -6.9(5)
N1 C10 O3 C11 173.0(3)
C13 C11 O3 C10 -60.8(4)
C12 C11 O3 C10 64.6(4)
C14 C11 O3 C10 -177.8(3)
